data_4319072
loop_
_publ_author_name
'Ryan E. Da Re'
'Michael D. Hopkins'

_publ_contact_author
;
      Michael D. Hopkins
      Department of Chemistry
      5735 South Ellis Avenue
      Chicago, IL 60637
;
_publ_contact_author_email mhopkins@uchicago.edu
_publ_contact_author_fax '(773) 702-0850'
_publ_contact_author_phone '(773) 702-6490'
_publ_section_title
;
 Electronic Spectra and Structures of d2 Molybdenum-Oxo Complexes. Effects
 of Structural Distortions on Orbital Energies, Two-Electron Terms, and
 the Mixing of Singlet and Triplet States
;
_journal_name_full 'Inorganic Chemistry'
_journal_page_first 6973
_journal_page_last 6985
_journal_paper_doi 10.1021/ic020565r
_journal_volume 41
_journal_year 2002
_chemical_formula_moiety 'C20 H36 Cl Mo N4 O, C24 H20 B'
_chemical_formula_sum 'C44 H56 B Cl Mo N4 O'
_chemical_formula_weight 799.13
_chemical_name_common '[MoO(CNBut)4Cl][BPh4] at 100K'
_space_group_IT_number 15
_symmetry_cell_setting monoclinic
_symmetry_space_group_name_Hall '-I 2ya'
_symmetry_space_group_name_H-M 'I 1 2/a 1'
_atom_sites_solution_hydrogens geom
_atom_sites_solution_primary direct
_atom_sites_solution_secondary difmap
_audit_creation_method SHELXL-97
_cell_angle_alpha 90.00
_cell_angle_beta 90.925(4)
_cell_angle_gamma 90.00
_cell_formula_units_Z 4
_cell_length_a 14.227(3)
_cell_length_b 21.291(4)
_cell_length_c 14.626(3)
_cell_measurement_temperature 100(2)
_cell_volume 4429.7(15)
_computing_cell_refinement 'SAINT 6.02'
_computing_data_collection 'SMART 5.622'
_computing_data_reduction 'SAINT 6.02'
_computing_molecular_graphics 'XP in SHELXTL 5.1 (Sheldrick, 1997) '
_computing_publication_material ' SHELXTL 5.1 (Sheldrick, 1997) '
_computing_structure_refinement 'SHELXL-97 (Sheldrick, 1997)'
_computing_structure_solution 'SHELXS-97 (Sheldrick, 1990)'
_diffrn_ambient_temperature 100(2)
_diffrn_detector_area_resol_mean 8.33
_diffrn_measured_fraction_theta_full 0.986
_diffrn_measured_fraction_theta_max 0.986
_diffrn_measurement_device_type 'Bruker SMART APEX CCD'
_diffrn_measurement_method /w
_diffrn_radiation_monochromator graphite
_diffrn_radiation_source 'fine-focus sealed tube'
_diffrn_radiation_type MoK\a
_diffrn_radiation_wavelength 0.71073
_diffrn_reflns_av_R_equivalents 0.0344
_diffrn_reflns_av_sigmaI/netI 0.0376
_diffrn_reflns_limit_h_max 15
_diffrn_reflns_limit_h_min -16
_diffrn_reflns_limit_k_max 25
_diffrn_reflns_limit_k_min -18
_diffrn_reflns_limit_l_max 14
_diffrn_reflns_limit_l_min -17
_diffrn_reflns_number 11310
_diffrn_reflns_theta_full 25.09
_diffrn_reflns_theta_max 25.09
_diffrn_reflns_theta_min 1.69
_diffrn_standards_decay_% 0
_diffrn_standards_number 0
_exptl_absorpt_coefficient_mu 0.392
_exptl_absorpt_correction_T_max .8874
_exptl_absorpt_correction_T_min .76908
_exptl_absorpt_correction_type empirical
_exptl_absorpt_process_details 'SADABS (Sheldrick, 1997) '
_exptl_crystal_colour purple
_exptl_crystal_density_diffrn 1.198
_exptl_crystal_density_method 'not measured'
_exptl_crystal_description block
_exptl_crystal_F_000 1680
_exptl_crystal_size_max .40
_exptl_crystal_size_mid .40
_exptl_crystal_size_min .30
_refine_diff_density_max 0.363
_refine_diff_density_min -0.228
_refine_diff_density_rms 0.048
_refine_ls_extinction_method none
_refine_ls_goodness_of_fit_ref 1.179
_refine_ls_hydrogen_treatment mixed
_refine_ls_matrix_type full
_refine_ls_number_parameters 306
_refine_ls_number_reflns 3899
_refine_ls_number_restraints 0
_refine_ls_restrained_S_all 1.179
_refine_ls_R_factor_all 0.0669
_refine_ls_R_factor_gt 0.0630
_refine_ls_shift/su_max 0.146
_refine_ls_shift/su_mean 0.008
_refine_ls_structure_factor_coef Fsqd
_refine_ls_weighting_details 'calc w=1/[\s^2^(Fo^2^)+(0.0542P)^2^+9.3451P] where P=(Fo^2^+2Fc^2^)/3'
_refine_ls_weighting_scheme calc
_refine_ls_wR_factor_gt 0.1611
_refine_ls_wR_factor_ref 0.1635
_reflns_number_gt 3635
_reflns_number_total 3899
_reflns_threshold_expression >2sigma(I)
_cod_data_source_file ic020565r_2.cif
_cod_data_source_block ryan04m
_cod_depositor_comments
;
The following automatic conversions were performed:

'_symmetry_cell_setting' value 'Monoclinic' changed to 'monoclinic'
according to the built-in table from CIF Core dictionary named
'cif_core.dic' version 2.4.1 from 2010-06-29.

Automatic conversion script
Id: cif_fix_values 1646 2011-03-28 12:23:43Z adriana 
;
_cod_original_cell_volume 4429.8(14)
_cod_database_code 4319072

loop_
_symmetry_equiv_pos_as_xyz
'x, y, z'
'-x+1/2, y, -z'
'x+1/2, y+1/2, z+1/2'
'-x+1, y+1/2, -z+1/2'
'-x, -y, -z'
'x-1/2, -y, z'
'-x+1/2, -y+1/2, -z+1/2'
'x, -y+1/2, z+1/2'

loop_
_atom_site_label
_atom_site_type_symbol
_atom_site_fract_x
_atom_site_fract_y
_atom_site_fract_z
_atom_site_U_iso_or_equiv
_atom_site_adp_type
_atom_site_occupancy
_atom_site_symmetry_multiplicity
_atom_site_calc_flag
_atom_site_refinement_flags
_atom_site_disorder_assembly
_atom_site_disorder_group
B B 0.2500 0.6398(3) -0.5000 0.0468(13) Uani 1 2 d S . .
Mo Mo 0.7500 0.64560(5) 0.0000 0.0460(3) Uani 0.50 2 d SP . 1
Cl Cl 0.7500 0.5324(6) 0.0000 0.082(3) Uani 0.50 2 d SP A 1
O O 0.7500 0.7281(8) 0.0000 0.029(4) Uani 0.50 2 d SP B 1
Mo' Mo 0.7500 0.59722(4) 0.0000 0.0373(2) Uani 0.50 2 d SP . 2
Cl' Cl 0.7500 0.7108(4) 0.0000 0.0424(14) Uani 0.50 2 d SP C 2
O' O 0.7500 0.5166(12) 0.0000 0.042(3) Uani 0.50 2 d SP D 2
C1 C 0.7906(7) 0.6383(4) -0.1425(8) 0.049(3) Uani 0.50 1 d P E 1
N1 N 0.8062(2) 0.62610(18) -0.2177(2) 0.0646(10) Uani 1 1 d . . .
C1' C 0.6053(8) 0.6048(4) -0.0443(7) 0.044(2) Uani 0.50 1 d P F 2
C2' C 0.7896(7) 0.6090(4) -0.1419(7) 0.039(2) Uani 0.50 1 d P E 2
N2 N 0.5308(3) 0.6161(2) -0.0741(3) 0.0826(13) Uani 1 1 d . . .
C2 C 0.6056(7) 0.6347(5) -0.0486(9) 0.057(3) Uani 0.50 1 d P F 1
C3 C 0.8153(3) 0.6330(2) -0.3168(3) 0.0627(11) Uani 1 1 d . E .
C4 C 0.7182(3) 0.6530(2) -0.3527(3) 0.0725(13) Uani 1 1 d . . .
H4A H 0.7018 0.6939 -0.3266 0.109 Uiso 1 1 calc R E .
H4B H 0.6714 0.6217 -0.3348 0.109 Uiso 1 1 calc R . .
H4C H 0.7192 0.6562 -0.4195 0.109 Uiso 1 1 calc R . .
C5 C 0.8423(4) 0.5701(3) -0.3559(4) 0.0903(16) Uani 1 1 d . . .
H5A H 0.7928 0.5395 -0.3436 0.135 Uiso 1 1 calc R E .
H5B H 0.9015 0.5560 -0.3274 0.135 Uiso 1 1 calc R . .
H5C H 0.8504 0.5740 -0.4220 0.135 Uiso 1 1 calc R . .
C6 C 0.8892(3) 0.6836(3) -0.3322(4) 0.0885(16) Uani 1 1 d . . .
H6A H 0.8681 0.7233 -0.3055 0.133 Uiso 1 1 calc R E .
H6B H 0.8983 0.6892 -0.3980 0.133 Uiso 1 1 calc R . .
H6C H 0.9487 0.6709 -0.3031 0.133 Uiso 1 1 calc R . .
C7 C 0.4434(13) 0.6100(9) -0.1014(13) 0.061(4) Uani 0.50 1 d P F 1
C7' C 0.4321(16) 0.6181(13) -0.1360(14) 0.077(6) Uani 0.50 1 d P F 2
C8 C 0.4182(17) 0.5487(10) -0.1485(17) 0.124(11) Uani 0.50 1 d P F 1
H8A H 0.4250 0.5140 -0.1048 0.187 Uiso 0.50 1 calc PR F 1
H8B H 0.4603 0.5419 -0.1999 0.187 Uiso 0.50 1 calc PR F 1
H8C H 0.3531 0.5506 -0.1711 0.187 Uiso 0.50 1 calc PR F 1
C8' C 0.4151(18) 0.5471(9) -0.1278(16) 0.105(8) Uani 0.50 1 d P F 2
H11A H 0.3983 0.5368 -0.0648 0.157 Uiso 0.50 1 calc PR F 2
H11B H 0.4725 0.5244 -0.1438 0.157 Uiso 0.50 1 calc PR F 2
H11C H 0.3638 0.5347 -0.1694 0.157 Uiso 0.50 1 calc PR F 2
C9 C 0.3672(6) 0.6254(5) -0.0292(8) 0.071(3) Uani 0.50 1 d P F 1
H9A H 0.3700 0.5941 0.0199 0.106 Uiso 0.50 1 calc PR F 1
H9B H 0.3048 0.6245 -0.0586 0.106 Uiso 0.50 1 calc PR F 1
H9C H 0.3790 0.6673 -0.0036 0.106 Uiso 0.50 1 calc PR F 1
C9' C 0.3729(8) 0.6598(9) -0.0995(12) 0.151(8) Uani 0.50 1 d P F 2
H12A H 0.3947 0.7025 -0.1126 0.226 Uiso 0.50 1 calc PR F 2
H12B H 0.3709 0.6536 -0.0331 0.226 Uiso 0.50 1 calc PR F 2
H12C H 0.3098 0.6538 -0.1260 0.226 Uiso 0.50 1 calc PR F 2
C10 C 0.4325(9) 0.6651(10) -0.1765(9) 0.113(6) Uani 0.50 1 d P F 1
H10A H 0.4544 0.7049 -0.1500 0.169 Uiso 0.50 1 calc PR F 1
H10B H 0.3662 0.6691 -0.1951 0.169 Uiso 0.50 1 calc PR F 1
H10C H 0.4701 0.6549 -0.2300 0.169 Uiso 0.50 1 calc PR F 1
C10' C 0.4626(8) 0.6310(6) -0.2347(10) 0.098(4) Uani 0.50 1 d P F 2
H13A H 0.4667 0.6765 -0.2445 0.147 Uiso 0.50 1 calc PR F 2
H13B H 0.4162 0.6131 -0.2775 0.147 Uiso 0.50 1 calc PR F 2
H13C H 0.5241 0.6118 -0.2448 0.147 Uiso 0.50 1 calc PR F 2
C11 C 0.2001(2) 0.5942(2) -0.4249(2) 0.0516(9) Uani 1 1 d . . .
C12 C 0.2129(3) 0.5974(3) -0.3302(3) 0.0767(14) Uani 1 1 d . . .
H12 H 0.2540 0.6285 -0.3056 0.092 Uiso 1 1 calc R . .
C13 C 0.1684(4) 0.5571(3) -0.2709(4) 0.0987(19) Uani 1 1 d . . .
H13 H 0.1790 0.5613 -0.2069 0.118 Uiso 1 1 calc R . .
C14' C 0.1096(3) 0.5115(3) -0.3029(4) 0.0935(18) Uani 1 1 d . . .
H14 H 0.0799 0.4835 -0.2620 0.112 Uiso 1 1 calc R . .
C15 C 0.0941(3) 0.5066(2) -0.3955(4) 0.0758(14) Uani 1 1 d . . .
H15 H 0.0521 0.4756 -0.4188 0.091 Uiso 1 1 calc R . .
C16 C 0.1391(2) 0.5466(2) -0.4550(3) 0.0591(10) Uani 1 1 d . . .
H16 H 0.1282 0.5416 -0.5188 0.071 Uiso 1 1 calc R . .
C17 C 0.3293(3) 0.6866(2) -0.4527(3) 0.0580(10) Uani 1 1 d . . .
C18 C 0.4249(3) 0.6869(2) -0.4742(3) 0.0629(11) Uani 1 1 d . . .
H18 H 0.4471 0.6572 -0.5173 0.075 Uiso 1 1 calc R . .
C19 C 0.4889(3) 0.7292(3) -0.4347(3) 0.0747(14) Uani 1 1 d . . .
H19 H 0.5530 0.7279 -0.4517 0.090 Uiso 1 1 calc R . .
C20 C 0.4603(4) 0.7720(3) -0.3725(3) 0.0976(19) Uani 1 1 d . . .
H20 H 0.5034 0.8012 -0.3465 0.117 Uiso 1 1 calc R . .
C21 C 0.3677(4) 0.7722(3) -0.3480(4) 0.104(2) Uani 1 1 d . . .
H21 H 0.3470 0.8008 -0.3028 0.124 Uiso 1 1 calc R . .
C22 C 0.3040(4) 0.7313(2) -0.3880(3) 0.0805(14) Uani 1 1 d . . .
H22 H 0.2400 0.7337 -0.3707 0.097 Uiso 1 1 calc R . .

loop_
_atom_site_aniso_label
_atom_site_aniso_U_11
_atom_site_aniso_U_22
_atom_site_aniso_U_33
_atom_site_aniso_U_23
_atom_site_aniso_U_13
_atom_site_aniso_U_12
B 0.035(3) 0.073(4) 0.033(3) 0.000 0.009(2) 0.000
Mo 0.0380(5) 0.0462(7) 0.0546(6) 0.000 0.0262(4) 0.000
Cl 0.092(4) 0.039(6) 0.119(5) 0.000 0.059(3) 0.000
O 0.024(4) 0.014(9) 0.051(5) 0.000 0.014(3) 0.000
Mo' 0.0372(5) 0.0364(6) 0.0389(5) 0.000 0.0193(3) 0.000
Cl' 0.0429(19) 0.027(4) 0.057(2) 0.000 0.0098(14) 0.000
O' 0.049(6) 0.019(11) 0.059(7) 0.000 0.036(5) 0.000
C1 0.043(5) 0.038(5) 0.068(6) 0.002(5) 0.024(4) -0.002(5)
N1 0.0427(19) 0.104(3) 0.048(2) -0.0030(19) 0.0194(15) 0.0065(17)
C1' 0.047(5) 0.036(4) 0.049(5) 0.003(4) 0.024(4) -0.005(4)
C2' 0.037(4) 0.035(5) 0.044(4) 0.000(4) 0.019(3) 0.000(4)
N2 0.039(2) 0.116(3) 0.093(3) -0.032(2) 0.023(2) -0.005(2)
C2 0.039(5) 0.053(6) 0.080(7) -0.009(6) 0.027(4) -0.006(5)
C3 0.062(3) 0.081(3) 0.046(2) 0.0056(19) 0.0271(19) 0.016(2)
C4 0.061(3) 0.093(3) 0.064(3) 0.017(2) 0.015(2) 0.005(2)
C5 0.079(3) 0.112(4) 0.081(4) -0.020(3) 0.021(3) 0.033(3)
C6 0.059(3) 0.130(5) 0.077(3) 0.024(3) 0.023(2) -0.013(3)
C7 0.024(7) 0.073(7) 0.086(13) -0.016(8) -0.017(7) -0.008(5)
C7' 0.027(6) 0.134(15) 0.069(13) -0.017(11) -0.026(8) -0.008(7)
C8 0.063(11) 0.155(19) 0.157(19) -0.115(16) 0.050(11) -0.021(11)
C8' 0.098(15) 0.118(14) 0.100(12) 0.024(11) 0.029(9) -0.065(12)
C9 0.039(5) 0.080(6) 0.095(8) -0.041(5) 0.033(5) -0.012(4)
C9' 0.041(6) 0.25(2) 0.165(16) -0.138(15) -0.008(9) 0.015(9)
C10 0.050(7) 0.235(19) 0.053(7) 0.007(10) 0.003(5) -0.002(9)
C10' 0.055(6) 0.128(10) 0.112(10) 0.044(8) 0.008(6) -0.011(6)
C11 0.0269(17) 0.087(3) 0.042(2) -0.0012(18) 0.0078(15) 0.0003(17)
C12 0.052(3) 0.136(4) 0.043(2) 0.007(2) 0.0124(19) -0.030(3)
C13 0.071(3) 0.171(6) 0.054(3) 0.010(3) 0.021(2) -0.031(4)
C14' 0.053(3) 0.144(5) 0.085(4) 0.028(3) 0.033(3) -0.019(3)
C15 0.029(2) 0.099(3) 0.100(4) 0.001(3) 0.013(2) -0.012(2)
C16 0.0245(18) 0.094(3) 0.059(2) -0.004(2) 0.0065(16) 0.0051(18)
C17 0.042(2) 0.095(3) 0.037(2) 0.0031(19) 0.0093(16) -0.010(2)
C18 0.042(2) 0.107(3) 0.040(2) 0.004(2) 0.0061(17) -0.015(2)
C19 0.048(2) 0.122(4) 0.054(3) 0.004(3) 0.002(2) -0.027(3)
C20 0.087(4) 0.146(5) 0.060(3) -0.021(3) 0.021(3) -0.056(4)
C21 0.106(4) 0.127(5) 0.079(4) -0.035(3) 0.044(3) -0.051(4)
C22 0.066(3) 0.108(4) 0.069(3) -0.018(3) 0.030(2) -0.019(3)

loop_
_atom_type_symbol
_atom_type_description
_atom_type_scat_dispersion_real
_atom_type_scat_dispersion_imag
_atom_type_scat_source
C C 0.0033 0.0016 'International Tables Vol C Tables 4.2.6.8 and 6.1.1.4'
H H 0.0000 0.0000 'International Tables Vol C Tables 4.2.6.8 and 6.1.1.4'
B B 0.0013 0.0007 'International Tables Vol C Tables 4.2.6.8 and 6.1.1.4'
N N 0.0061 0.0033 'International Tables Vol C Tables 4.2.6.8 and 6.1.1.4'
O O 0.0106 0.0060 'International Tables Vol C Tables 4.2.6.8 and 6.1.1.4'
Cl Cl 0.1484 0.1585 'International Tables Vol C Tables 4.2.6.8 and 6.1.1.4'
Mo Mo -1.6832 0.6857 'International Tables Vol C Tables 4.2.6.8 and 6.1.1.4'

loop_
_geom_angle_atom_site_label_1
_geom_angle_atom_site_label_2
_geom_angle_atom_site_label_3
_geom_angle
_geom_angle_site_symmetry_1
_geom_angle_site_symmetry_3
_geom_angle_publ_flag
C11 B C11 107.3(5) 2_554 . ?
C11 B C17 109.79(18) 2_554 . ?
C11 B C17 112.21(18) . . ?
C11 B C17 112.21(18) 2_554 2_554 ?
C11 B C17 109.79(18) . 2_554 ?
C17 B C17 105.6(5) . 2_554 ?
O Mo C2 96.1(3) . 2_655 ?
O Mo C2 96.1(3) . . ?
C2 Mo C2 167.8(5) 2_655 . ?
O Mo C1 94.1(2) . 2_655 ?
C2 Mo C1 86.7(4) 2_655 2_655 ?
C2 Mo C1 92.4(4) . 2_655 ?
O Mo C1 94.1(2) . . ?
C2 Mo C1 92.4(4) 2_655 . ?
C2 Mo C1 86.7(4) . . ?
C1 Mo C1 171.8(5) 2_655 . ?
O Mo Cl 180.000(2) . . ?
C2 Mo Cl 83.9(3) 2_655 . ?
C2 Mo Cl 83.9(3) . . ?
C1 Mo Cl 85.9(2) 2_655 . ?
C1 Mo Cl 85.9(2) . . ?
O' Mo' C1' 94.3(2) . 2_655 ?
O' Mo' C1' 94.3(2) . . ?
C1' Mo' C1' 171.4(4) 2_655 . ?
O' Mo' C2' 96.6(2) . . ?
C1' Mo' C2' 91.0(4) 2_655 . ?
C1' Mo' C2' 88.0(4) . . ?
O' Mo' C2' 96.6(2) . 2_655 ?
C1' Mo' C2' 88.0(4) 2_655 2_655 ?
C1' Mo' C2' 91.0(4) . 2_655 ?
C2' Mo' C2' 166.8(4) . 2_655 ?
O' Mo' Cl' 180.000(2) . . ?
C1' Mo' Cl' 85.7(2) 2_655 . ?
C1' Mo' Cl' 85.7(2) . . ?
C2' Mo' Cl' 83.4(2) . . ?
C2' Mo' Cl' 83.4(2) 2_655 . ?
N1 C1 Mo 170.3(7) . . ?
C1 N1 C2' 30.7(4) . . ?
C1 N1 C3 160.3(6) . . ?
C2' N1 C3 166.3(6) . . ?
N2 C1' Mo' 171.0(7) . . ?
N1 C2' Mo' 168.4(7) . . ?
C1' N2 C2 31.5(5) . . ?
C1' N2 C7 161.8(11) . . ?
C2 N2 C7 166.2(11) . . ?
C1' N2 C7' 165.1(11) . . ?
C2 N2 C7' 155.2(12) . . ?
C7 N2 C7' 16.8(16) . . ?
N2 C2 Mo 166.7(8) . . ?
N1 C3 C5 108.3(4) . . ?
N1 C3 C6 106.9(4) . . ?
C5 C3 C6 113.0(4) . . ?
N1 C3 C4 105.8(3) . . ?
C5 C3 C4 110.6(4) . . ?
C6 C3 C4 111.9(4) . . ?
N2 C7 C8 116.2(17) . . ?
N2 C7 C9 116.1(12) . . ?
C8 C7 C9 109.0(15) . . ?
N2 C7 C10 102.5(14) . . ?
C8 C7 C10 107.3(16) . . ?
C9 C7 C10 104.3(13) . . ?
C9' C7' C8' 121(2) . . ?
C9' C7' C10' 116(2) . . ?
C8' C7' C10' 107.3(18) . . ?
C9' C7' N2 109.3(14) . . ?
C8' C7' N2 93.8(16) . . ?
C10' C7' N2 105.5(15) . . ?
C12 C11 C16 114.6(4) . . ?
C12 C11 B 125.9(3) . . ?
C16 C11 B 119.5(3) . . ?
C13 C12 C11 122.7(5) . . ?
C14' C13 C12 120.8(5) . . ?
C13 C14' C15 118.9(5) . . ?
C14' C15 C16 120.4(5) . . ?
C15 C16 C11 122.6(4) . . ?
C22 C17 C18 114.4(4) . . ?
C22 C17 B 121.0(3) . . ?
C18 C17 B 124.6(4) . . ?
C19 C18 C17 122.5(4) . . ?
C20 C19 C18 120.6(4) . . ?
C19 C20 C21 118.6(5) . . ?
C20 C21 C22 120.9(5) . . ?
C21 C22 C17 123.0(5) . . ?

loop_
_geom_bond_atom_site_label_1
_geom_bond_atom_site_label_2
_geom_bond_distance
_geom_bond_site_symmetry_2
_geom_bond_publ_flag
B C11 1.636(5) 2_554 ?
B C11 1.636(5) . ?
B C17 1.650(5) . ?
B C17 1.650(5) 2_554 ?
Mo O 1.758(17) . ?
Mo C2 2.176(12) 2_655 ?
Mo C2 2.176(12) . ?
Mo C1 2.178(11) 2_655 ?
Mo C1 2.178(11) . ?
Mo Cl 2.410(12) . ?
Mo' O' 1.72(3) . ?
Mo' C1' 2.154(12) 2_655 ?
Mo' C1' 2.154(12) . ?
Mo' C2' 2.174(9) . ?
Mo' C2' 2.174(9) 2_655 ?
Mo' Cl' 2.419(8) . ?
C1 N1 1.155(11) . ?
N1 C2' 1.194(10) . ?
N1 C3 1.464(5) . ?
C1' N2 1.165(12) . ?
N2 C2 1.190(12) . ?
N2 C7 1.306(17) . ?
N2 C7' 1.658(16) . ?
C3 C5 1.508(6) . ?
C3 C6 1.525(6) . ?
C3 C4 1.531(6) . ?
C7 C8 1.52(3) . ?
C7 C9 1.56(2) . ?
C7 C10 1.61(2) . ?
C7' C9' 1.34(3) . ?
C7' C8' 1.54(3) . ?
C7' C10' 1.54(3) . ?
C11 C12 1.395(5) . ?
C11 C16 1.401(5) . ?
C12 C13 1.381(6) . ?
C13 C14' 1.360(8) . ?
C14' C15 1.372(7) . ?
C15 C16 1.381(6) . ?
C17 C22 1.392(6) . ?
C17 C18 1.401(5) . ?
C18 C19 1.399(6) . ?
C19 C20 1.354(7) . ?
C20 C21 1.371(7) . ?
C21 C22 1.380(7) . ?

loop_
_geom_torsion_atom_site_label_1
_geom_torsion_atom_site_label_2
_geom_torsion_atom_site_label_3
_geom_torsion_atom_site_label_4
_geom_torsion
_geom_torsion_site_symmetry_1
_geom_torsion_site_symmetry_2
_geom_torsion_site_symmetry_3
_geom_torsion_site_symmetry_4
_geom_torsion_publ_flag
O Mo C1 N1 -156(5) . . . . ?
C2 Mo C1 N1 108(5) 2_655 . . . ?
C2 Mo C1 N1 -60(5) . . . . ?
C1 Mo C1 N1 24(5) 2_655 . . . ?
Cl Mo C1 N1 24(5) . . . . ?
Mo C1 N1 C2' -24(4) . . . . ?
Mo C1 N1 C3 137(4) . . . . ?
O' Mo' C1' N2 -148(5) . . . . ?
C1' Mo' C1' N2 32(5) 2_655 . . . ?
C2' Mo' C1' N2 -52(5) . . . . ?
C2' Mo' C1' N2 115(5) 2_655 . . . ?
Cl' Mo' C1' N2 32(5) . . . . ?
C1 N1 C2' Mo' 17(3) . . . . ?
C3 N1 C2' Mo' -134(3) . . . . ?
O' Mo' C2' N1 165(4) . . . . ?
C1' Mo' C2' N1 -101(4) 2_655 . . . ?
C1' Mo' C2' N1 71(4) . . . . ?
C2' Mo' C2' N1 -15(4) 2_655 . . . ?
Cl' Mo' C2' N1 -15(4) . . . . ?
Mo' C1' N2 C2 -27(4) . . . . ?
Mo' C1' N2 C7 162(4) . . . . ?
Mo' C1' N2 C7' 102(6) . . . . ?
C1' N2 C2 Mo 7(3) . . . . ?
C7 N2 C2 Mo 175(4) . . . . ?
C7' N2 C2 Mo -145(4) . . . . ?
O Mo C2 N2 179(100) . . . . ?
C2 Mo C2 N2 -1(4) 2_655 . . . ?
C1 Mo C2 N2 -86(4) 2_655 . . . ?
C1 Mo C2 N2 85(4) . . . . ?
Cl Mo C2 N2 -1(4) . . . . ?
C1 N1 C3 C5 -175.1(18) . . . . ?
C2' N1 C3 C5 -42(2) . . . . ?
C1 N1 C3 C6 62.9(19) . . . . ?
C2' N1 C3 C6 -164(2) . . . . ?
C1 N1 C3 C4 -57(2) . . . . ?
C2' N1 C3 C4 77(2) . . . . ?
C1' N2 C7 C8 -38(5) . . . . ?
C2 N2 C7 C8 162(4) . . . . ?
C7' N2 C7 C8 91(6) . . . . ?
C1' N2 C7 C9 92(4) . . . . ?
C2 N2 C7 C9 -68(5) . . . . ?
C7' N2 C7 C9 -139(7) . . . . ?
C1' N2 C7 C10 -155(3) . . . . ?
C2 N2 C7 C10 45(6) . . . . ?
C7' N2 C7 C10 -26(5) . . . . ?
C1' N2 C7' C9' 179(3) . . . . ?
C2 N2 C7' C9' -78(3) . . . . ?
C7 N2 C7' C9' 69(6) . . . . ?
C1' N2 C7' C8' 53(5) . . . . ?
C2 N2 C7' C8' 156.7(19) . . . . ?
C7 N2 C7' C8' -56(6) . . . . ?
C1' N2 C7' C10' -56(5) . . . . ?
C2 N2 C7' C10' 48(3) . . . . ?
C7 N2 C7' C10' -165(7) . . . . ?
C11 B C11 C12 127.3(4) 2_554 . . . ?
C17 B C11 C12 6.7(6) . . . . ?
C17 B C11 C12 -110.5(4) 2_554 . . . ?
C11 B C11 C16 -52.0(3) 2_554 . . . ?
C17 B C11 C16 -172.6(3) . . . . ?
C17 B C11 C16 70.2(5) 2_554 . . . ?
C16 C11 C12 C13 -0.6(7) . . . . ?
B C11 C12 C13 -179.9(5) . . . . ?
C11 C12 C13 C14' 0.6(9) . . . . ?
C12 C13 C14' C15 -0.9(9) . . . . ?
C13 C14' C15 C16 1.4(8) . . . . ?
C14' C15 C16 C11 -1.5(7) . . . . ?
C12 C11 C16 C15 1.0(6) . . . . ?
B C11 C16 C15 -179.6(4) . . . . ?
C11 B C17 C22 178.2(4) 2_554 . . . ?
C11 B C17 C22 -62.6(5) . . . . ?
C17 B C17 C22 57.0(4) 2_554 . . . ?
C11 B C17 C18 0.1(5) 2_554 . . . ?
C11 B C17 C18 119.3(4) . . . . ?
C17 B C17 C18 -121.1(4) 2_554 . . . ?
C22 C17 C18 C19 -0.8(6) . . . . ?
B C17 C18 C19 177.5(4) . . . . ?
C17 C18 C19 C20 0.5(7) . . . . ?
C18 C19 C20 C21 1.1(9) . . . . ?
C19 C20 C21 C22 -2.3(10) . . . . ?
C20 C21 C22 C17 2.0(10) . . . . ?
C18 C17 C22 C21 -0.4(8) . . . . ?
B C17 C22 C21 -178.8(5) . . . . ?
